data_4123185
loop_
_publ_author_name
'Li, Bin'
'Li, Jiancheng'
'Roesky, Herbert W.'
'Zhu, Hongping'

_publ_section_title
;
 Synthesis and characterization of coinage metal aluminum sulfur species.
;
_journal_issue 1
_journal_name_full 'Journal of the American Chemical Society'
_journal_page_first 162
_journal_page_last 164
_journal_paper_doi 10.1021/ja511722a
_journal_volume 137
_journal_year 2015
_chemical_formula_sum 'C29 H41 Al N2 S4'
_chemical_formula_weight 572.86
_chemical_name_systematic
; 
 ? 
;
_space_group_IT_number 14
_symmetry_cell_setting monoclinic
_symmetry_space_group_name_Hall '-P 2yn'
_symmetry_space_group_name_H-M 'P 1 21/n 1'
_atom_sites_solution_hydrogens geom
_atom_sites_solution_primary direct
_atom_sites_solution_secondary difmap
_audit_creation_method SHELXL-97
_cell_angle_alpha 90.00
_cell_angle_beta 107.495(10)
_cell_angle_gamma 90.00
_cell_formula_units_Z 4
_cell_length_a 12.3182(14)
_cell_length_b 15.0702(17)
_cell_length_c 17.7888(16)
_cell_measurement_reflns_used 114
_cell_measurement_temperature 173(2)
_cell_measurement_theta_max 33.5620
_cell_measurement_theta_min 7.5860
_cell_volume 3149.5(6)
_computing_cell_refinement CrysAlisPro
_computing_data_collection CrysAlisPro
_computing_data_reduction CrysAlisPro
_computing_molecular_graphics 'Bruker SHELXTL'
_computing_publication_material 'Bruker SHELXTL'
_computing_structure_refinement 'SHELXL-97 (Sheldrick, 1997)'
_computing_structure_solution 'SHELXS-97 (Sheldrick, 1990)'
_diffrn_ambient_temperature 173(2)
_diffrn_detector_area_resol_mean 16.1903
_diffrn_measured_fraction_theta_full 0.980
_diffrn_measured_fraction_theta_max 0.980
_diffrn_measurement_device_type 'Xcalibur, Sapphire3, Gemini ultra'
_diffrn_measurement_method '\w scans'
_diffrn_radiation_monochromator mirror
_diffrn_radiation_source 'Enhance Ultra (Cu) X-ray Source'
_diffrn_radiation_type CuK\a
_diffrn_radiation_wavelength 1.54178
_diffrn_reflns_av_R_equivalents 0.0529
_diffrn_reflns_av_sigmaI/netI 0.0698
_diffrn_reflns_limit_h_max 13
_diffrn_reflns_limit_h_min -14
_diffrn_reflns_limit_k_max 17
_diffrn_reflns_limit_k_min -15
_diffrn_reflns_limit_l_max 20
_diffrn_reflns_limit_l_min -14
_diffrn_reflns_number 10100
_diffrn_reflns_theta_full 62.29
_diffrn_reflns_theta_max 62.29
_diffrn_reflns_theta_min 3.88
_exptl_absorpt_coefficient_mu 3.185
_exptl_absorpt_correction_T_max 0.5683
_exptl_absorpt_correction_T_min 0.2686
_exptl_absorpt_correction_type multi-scan
_exptl_absorpt_process_details empirical
_exptl_crystal_colour yellow
_exptl_crystal_density_diffrn 1.208
_exptl_crystal_density_meas ?
_exptl_crystal_density_method 'not measured'
_exptl_crystal_description block
_exptl_crystal_F_000 1224
_exptl_crystal_size_max 0.56
_exptl_crystal_size_mid 0.43
_exptl_crystal_size_min 0.20
_refine_diff_density_max 0.880
_refine_diff_density_min -0.388
_refine_diff_density_rms 0.075
_refine_ls_extinction_coef 0.0012(3)
_refine_ls_extinction_expression Fc^*^=kFc[1+0.001xFc^2^\l^3^/sin(2\q)]^-1/4^
_refine_ls_extinction_method SHELXL
_refine_ls_goodness_of_fit_ref 1.028
_refine_ls_hydrogen_treatment 'refined in a riding mode'
_refine_ls_matrix_type full
_refine_ls_number_parameters 373
_refine_ls_number_reflns 4901
_refine_ls_number_restraints 188
_refine_ls_restrained_S_all 1.043
_refine_ls_R_factor_all 0.1019
_refine_ls_R_factor_gt 0.0868
_refine_ls_shift/su_max 0.001
_refine_ls_shift/su_mean 0.000
_refine_ls_structure_factor_coef Fsqd
_refine_ls_weighting_details 'calc w=1/[\s^2^(Fo^2^)+(0.1252P)^2^+3.8890P] where P=(Fo^2^+2Fc^2^)/3'
_refine_ls_weighting_scheme calc
_refine_ls_wR_factor_gt 0.2316
_refine_ls_wR_factor_ref 0.2521
_reflns_number_gt 3719
_reflns_number_total 4901
_reflns_threshold_expression >2sigma(I)
_cod_data_source_file ja511722a_si_005.cif
_cod_data_source_block lb-140618
_cod_depositor_comments
;
The following automatic conversions were performed:

'_symmetry_cell_setting' value 'Monoclinic' changed to 'monoclinic'
according to
/home/saulius/struct/COD-crude-data--automatic-downloads/rss-feeds/ACS/lib/dictionaries/cif_core.dic
dictionary named 'cif_core.dic' version 2.4.2 from 2011-04-26.

Automatic conversion script
Id: cif_fix_values 2935 2014-11-11 08:27:57Z andrius 

The following automatic conversions were performed:

'_exptl_crystal_density_meas' value 'not measured' was changed to '?'
- the value is perceived as not measured.

Automatic conversion script
Id: cif_fix_values 3008 2015-01-20 13:52:24Z robertas 

 Adding full bibliography for 4123185--4123188.cif.
;
_cod_original_sg_symbol_H-M P2(1)/n
_cod_database_code 4123185

loop_
_symmetry_equiv_pos_as_xyz
'x, y, z'
'-x+1/2, y+1/2, -z+1/2'
'-x, -y, -z'
'x-1/2, -y-1/2, z-1/2'

loop_
_atom_site_label
_atom_site_type_symbol
_atom_site_fract_x
_atom_site_fract_y
_atom_site_fract_z
_atom_site_U_iso_or_equiv
_atom_site_adp_type
_atom_site_occupancy
_atom_site_symmetry_multiplicity
_atom_site_calc_flag
_atom_site_refinement_flags
_atom_site_disorder_assembly
_atom_site_disorder_group
Al1 Al 0.41984(13) 0.31650(10) 0.14848(7) 0.0505(4) Uani 1 1 d D . .
S1 S 0.576(3) 0.393(2) 0.1803(15) 0.070(3) Uani 0.243(4) 1 d PDU A 2
S2 S 0.6274(8) 0.3757(8) 0.3046(5) 0.092(2) Uani 0.243(4) 1 d PDU A 2
S3 S 0.4648(7) 0.3876(5) 0.3227(4) 0.086(2) Uani 0.243(4) 1 d PDU A 2
S4 S 0.3594(13) 0.3007(8) 0.2586(7) 0.0380(17) Uani 0.243(4) 1 d PDU A 2
S1A S 0.5827(6) 0.3996(5) 0.1857(4) 0.0563(11) Uani 0.757(4) 1 d PDU A 1
S2A S 0.5819(3) 0.4240(2) 0.30005(15) 0.0894(9) Uani 0.757(4) 1 d PDU A 1
S3A S 0.5299(2) 0.30494(18) 0.33236(11) 0.0876(9) Uani 0.757(4) 1 d PDU A 1
S4A S 0.3753(5) 0.2859(4) 0.2577(3) 0.0801(18) Uani 0.757(4) 1 d PDU A 1
N1 N 0.4358(4) 0.2155(3) 0.0909(2) 0.0581(11) Uani 1 1 d . A .
N2 N 0.3058(3) 0.3743(3) 0.0700(2) 0.0490(10) Uani 1 1 d . A .
C1 C 0.4389(8) 0.1433(5) -0.0326(3) 0.096(3) Uani 1 1 d . A .
H1A H 0.4469 0.0888 -0.0015 0.143 Uiso 1 1 calc R . .
H1B H 0.5114 0.1570 -0.0423 0.143 Uiso 1 1 calc R . .
H1C H 0.3796 0.1351 -0.0831 0.143 Uiso 1 1 calc R . .
C2 C 0.4064(5) 0.2188(4) 0.0118(3) 0.0604(14) Uani 1 1 d . . .
C3 C 0.3480(5) 0.2884(4) -0.0316(3) 0.0608(14) Uani 1 1 d . A .
H3A H 0.3448 0.2892 -0.0856 0.073 Uiso 1 1 calc R . .
C4 C 0.2925(4) 0.3586(4) -0.0065(3) 0.0540(12) Uani 1 1 d . . .
C5 C 0.2151(5) 0.4154(4) -0.0695(3) 0.0669(15) Uani 1 1 d . A .
H5A H 0.1623 0.4475 -0.0476 0.100 Uiso 1 1 calc R . .
H5B H 0.1719 0.3778 -0.1132 0.100 Uiso 1 1 calc R . .
H5C H 0.2606 0.4581 -0.0887 0.100 Uiso 1 1 calc R . .
C11 C 0.4765(6) 0.1318(4) 0.1307(3) 0.0670(16) Uani 1 1 d . . .
C12 C 0.3936(7) 0.0693(4) 0.1371(4) 0.082(2) Uani 1 1 d . A .
C13 C 0.4345(9) -0.0103(4) 0.1745(4) 0.093(2) Uani 1 1 d . . .
H13A H 0.3812 -0.0533 0.1803 0.111 Uiso 1 1 calc R A .
C14 C 0.5465(10) -0.0293(6) 0.2029(5) 0.110(3) Uani 1 1 d . A .
H14A H 0.5704 -0.0853 0.2267 0.132 Uiso 1 1 calc R . .
C15 C 0.6275(8) 0.0338(5) 0.1974(4) 0.095(2) Uani 1 1 d . . .
H15A H 0.7063 0.0210 0.2192 0.114 Uiso 1 1 calc R A .
C16 C 0.5933(6) 0.1161(4) 0.1598(3) 0.0741(18) Uani 1 1 d . A .
C21 C 0.2335(4) 0.4402(4) 0.0916(3) 0.0503(12) Uani 1 1 d . . .
C22 C 0.1373(4) 0.4089(4) 0.1108(3) 0.0563(13) Uani 1 1 d . A .
C23 C 0.0693(5) 0.4717(4) 0.1319(3) 0.0641(14) Uani 1 1 d . . .
H23A H 0.0035 0.4527 0.1447 0.077 Uiso 1 1 calc R A .
C24 C 0.0949(5) 0.5608(4) 0.1348(4) 0.0705(16) Uani 1 1 d . A .
H24A H 0.0468 0.6024 0.1494 0.085 Uiso 1 1 calc R . .
C25 C 0.1885(5) 0.5892(4) 0.1169(3) 0.0630(14) Uani 1 1 d . . .
H25A H 0.2054 0.6508 0.1193 0.076 Uiso 1 1 calc R A .
C26 C 0.2607(4) 0.5299(3) 0.0951(3) 0.0530(12) Uani 1 1 d . A .
C121 C 0.2679(7) 0.0848(5) 0.1042(4) 0.086(2) Uani 1 1 d . . .
H12A H 0.2560 0.1479 0.0860 0.103 Uiso 1 1 calc R A .
C122 C 0.2115(10) 0.0246(8) 0.0333(5) 0.148(5) Uani 1 1 d . A .
H12B H 0.2514 0.0310 -0.0065 0.222 Uiso 1 1 calc R . .
H12C H 0.1316 0.0420 0.0104 0.222 Uiso 1 1 calc R . .
H12D H 0.2154 -0.0373 0.0508 0.222 Uiso 1 1 calc R . .
C123 C 0.2069(8) 0.0710(6) 0.1666(5) 0.107(3) Uani 1 1 d . A .
H12E H 0.2399 0.1106 0.2114 0.161 Uiso 1 1 calc R . .
H12F H 0.2160 0.0093 0.1846 0.161 Uiso 1 1 calc R . .
H12G H 0.1258 0.0844 0.1438 0.161 Uiso 1 1 calc R . .
C161 C 0.6837(6) 0.1799(5) 0.1517(3) 0.0780(19) Uani 1 1 d . . .
H16A H 0.6439 0.2348 0.1261 0.094 Uiso 1 1 calc R A .
C162 C 0.7497(8) 0.1429(6) 0.0980(5) 0.105(3) Uani 1 1 d . A .
H16B H 0.6969 0.1317 0.0454 0.158 Uiso 1 1 calc R . .
H16C H 0.7871 0.0873 0.1201 0.158 Uiso 1 1 calc R . .
H16D H 0.8073 0.1861 0.0941 0.158 Uiso 1 1 calc R . .
C163 C 0.7646(6) 0.2071(6) 0.2310(4) 0.101(3) Uani 1 1 d . A .
H16E H 0.7211 0.2329 0.2636 0.151 Uiso 1 1 calc R . .
H16F H 0.8187 0.2511 0.2231 0.151 Uiso 1 1 calc R . .
H16G H 0.8062 0.1549 0.2576 0.151 Uiso 1 1 calc R . .
C221 C 0.1092(5) 0.3104(4) 0.1100(3) 0.0599(13) Uani 1 1 d . . .
H22A H 0.1818 0.2761 0.1205 0.072 Uiso 1 1 calc R A .
C222 C 0.0307(7) 0.2831(5) 0.0293(4) 0.089(2) Uani 1 1 d . A .
H22B H 0.0702 0.2915 -0.0105 0.133 Uiso 1 1 calc R . .
H22C H -0.0382 0.3198 0.0159 0.133 Uiso 1 1 calc R . .
H22D H 0.0098 0.2205 0.0306 0.133 Uiso 1 1 calc R . .
C261 C 0.3648(5) 0.5674(4) 0.0762(3) 0.0606(13) Uani 1 1 d . . .
H26A H 0.4076 0.5169 0.0621 0.073 Uiso 1 1 calc R A .
C262 C 0.3321(6) 0.6323(5) 0.0067(4) 0.0834(19) Uani 1 1 d . A .
H26B H 0.2780 0.6037 -0.0387 0.125 Uiso 1 1 calc R . .
H26C H 0.4005 0.6495 -0.0070 0.125 Uiso 1 1 calc R . .
H26D H 0.2970 0.6852 0.0215 0.125 Uiso 1 1 calc R . .
C263 C 0.4436(6) 0.6143(5) 0.1486(4) 0.0781(17) Uani 1 1 d . A .
H26E H 0.4602 0.5743 0.1941 0.117 Uiso 1 1 calc R . .
H26F H 0.4062 0.6679 0.1599 0.117 Uiso 1 1 calc R . .
H26G H 0.5147 0.6306 0.1382 0.117 Uiso 1 1 calc R . .
C223 C 0.0532(7) 0.2858(5) 0.1732(4) 0.0838(19) Uani 1 1 d . A .
H22E H 0.1018 0.3054 0.2249 0.126 Uiso 1 1 calc R . .
H22F H 0.0432 0.2213 0.1737 0.126 Uiso 1 1 calc R . .
H22G H -0.0212 0.3149 0.1614 0.126 Uiso 1 1 calc R . .

loop_
_atom_site_aniso_label
_atom_site_aniso_U_11
_atom_site_aniso_U_22
_atom_site_aniso_U_33
_atom_site_aniso_U_23
_atom_site_aniso_U_13
_atom_site_aniso_U_12
Al1 0.0558(9) 0.0603(9) 0.0275(7) -0.0014(5) 0.0006(6) 0.0040(7)
S1 0.064(6) 0.079(6) 0.058(4) -0.022(4) 0.002(4) -0.024(5)
S2 0.080(4) 0.115(6) 0.061(3) -0.018(4) -0.010(3) -0.033(4)
S3 0.107(4) 0.087(4) 0.062(3) -0.025(3) 0.020(3) -0.012(3)
S4 0.063(3) 0.035(3) 0.017(3) 0.013(2) 0.014(2) 0.012(2)
S1A 0.0507(19) 0.072(3) 0.0375(15) 0.0030(17) -0.0003(13) 0.0018(19)
S2A 0.106(2) 0.107(2) 0.0503(12) -0.0228(13) 0.0158(12) -0.0353(17)
S3A 0.0865(15) 0.1188(19) 0.0427(10) 0.0272(10) -0.0028(9) -0.0012(13)
S4A 0.085(3) 0.105(4) 0.0493(18) -0.0165(19) 0.0179(15) -0.018(2)
N1 0.075(3) 0.061(3) 0.031(2) -0.0018(17) 0.0056(18) 0.012(2)
N2 0.052(2) 0.058(2) 0.0292(18) 0.0032(16) 0.0012(16) 0.0000(19)
C1 0.154(7) 0.091(5) 0.042(3) -0.014(3) 0.031(4) 0.028(5)
C2 0.077(4) 0.064(3) 0.034(2) -0.006(2) 0.009(2) 0.002(3)
C3 0.066(3) 0.078(4) 0.029(2) -0.005(2) 0.000(2) -0.005(3)
C4 0.047(3) 0.067(3) 0.038(2) 0.001(2) -0.001(2) -0.004(2)
C5 0.063(3) 0.087(4) 0.040(3) 0.008(3) -0.001(2) 0.007(3)
C11 0.100(5) 0.062(3) 0.038(3) -0.002(2) 0.021(3) 0.014(3)
C12 0.135(6) 0.059(4) 0.054(3) -0.011(3) 0.029(4) 0.011(4)
C13 0.158(8) 0.057(4) 0.075(4) 0.009(3) 0.055(5) 0.024(4)
C14 0.186(10) 0.081(5) 0.080(5) 0.023(4) 0.067(6) 0.058(6)
C15 0.136(7) 0.095(5) 0.062(4) 0.019(4) 0.042(4) 0.050(5)
C16 0.100(5) 0.080(4) 0.040(3) 0.008(3) 0.017(3) 0.037(4)
C21 0.043(3) 0.065(3) 0.035(2) 0.003(2) 0.0000(18) 0.005(2)
C22 0.054(3) 0.065(3) 0.042(3) 0.007(2) 0.003(2) 0.003(2)
C23 0.054(3) 0.074(4) 0.062(3) 0.008(3) 0.014(2) 0.008(3)
C24 0.065(4) 0.071(4) 0.075(4) 0.008(3) 0.020(3) 0.015(3)
C25 0.070(4) 0.057(3) 0.058(3) 0.004(2) 0.012(3) 0.006(3)
C26 0.054(3) 0.060(3) 0.040(2) 0.006(2) 0.005(2) 0.003(2)
C121 0.107(6) 0.068(4) 0.072(4) -0.011(3) 0.012(4) -0.014(4)
C122 0.197(12) 0.154(10) 0.087(6) -0.055(6) 0.033(7) -0.040(9)
C123 0.112(6) 0.115(7) 0.089(5) -0.006(5) 0.021(5) 0.000(5)
C161 0.082(4) 0.099(5) 0.050(3) 0.012(3) 0.015(3) 0.032(4)
C162 0.134(7) 0.108(6) 0.090(5) 0.028(4) 0.058(5) 0.054(5)
C163 0.078(5) 0.148(8) 0.062(4) 0.017(4) -0.003(3) 0.035(5)
C221 0.055(3) 0.067(3) 0.054(3) 0.004(2) 0.011(2) -0.002(3)
C222 0.097(5) 0.093(5) 0.061(4) -0.003(3) 0.000(3) -0.019(4)
C261 0.060(3) 0.065(3) 0.051(3) 0.006(2) 0.008(2) -0.001(3)
C262 0.090(5) 0.082(4) 0.070(4) 0.024(3) 0.012(3) -0.004(4)
C263 0.072(4) 0.079(4) 0.073(4) -0.007(3) 0.007(3) -0.012(3)
C223 0.095(5) 0.080(4) 0.081(4) 0.009(3) 0.034(4) -0.009(4)

loop_
_atom_type_symbol
_atom_type_description
_atom_type_scat_dispersion_real
_atom_type_scat_dispersion_imag
_atom_type_scat_source
C C 0.0181 0.0091 'International Tables Vol C Tables 4.2.6.8 and 6.1.1.4'
H H 0.0000 0.0000 'International Tables Vol C Tables 4.2.6.8 and 6.1.1.4'
N N 0.0311 0.0180 'International Tables Vol C Tables 4.2.6.8 and 6.1.1.4'
Al Al 0.2130 0.2455 'International Tables Vol C Tables 4.2.6.8 and 6.1.1.4'
S S 0.3331 0.5567 'International Tables Vol C Tables 4.2.6.8 and 6.1.1.4'

loop_
_geom_angle_atom_site_label_1
_geom_angle_atom_site_label_2
_geom_angle_atom_site_label_3
_geom_angle
N2 Al1 N1 98.53(18)
N2 Al1 S1 110.9(8)
N1 Al1 S1 110.0(9)
N2 Al1 S4A 115.0(2)
N1 Al1 S4A 113.8(2)
S1 Al1 S4A 108.4(8)
N2 Al1 S1A 111.0(2)
N1 Al1 S1A 112.0(3)
S1 Al1 S1A 2.2(11)
S4A Al1 S1A 106.6(2)
N2 Al1 S4 108.7(4)
N1 Al1 S4 119.5(4)
S1 Al1 S4 108.7(8)
S4A Al1 S4 7.3(4)
S1A Al1 S4 106.8(4)
S2 S1 Al1 99.8(12)
S1 S2 S3 98.6(10)
S4 S3 S2 110.2(6)
S3 S4 Al1 95.7(6)
S2A S1A Al1 96.8(3)
S3A S2A S1A 102.4(3)
S4A S3A S2A 104.9(2)
S3A S4A Al1 96.7(3)
C2 N1 C11 119.0(4)
C2 N1 Al1 120.1(4)
C11 N1 Al1 120.8(3)
C4 N2 C21 119.2(4)
C4 N2 Al1 120.7(4)
C21 N2 Al1 120.0(3)
C2 C1 H1A 109.5
C2 C1 H1B 109.5
H1A C1 H1B 109.5
C2 C1 H1C 109.5
H1A C1 H1C 109.5
H1B C1 H1C 109.5
N1 C2 C3 123.3(5)
N1 C2 C1 119.4(5)
C3 C2 C1 117.3(5)
C2 C3 C4 128.4(5)
C2 C3 H3A 115.8
C4 C3 H3A 115.8
N2 C4 C3 122.2(4)
N2 C4 C5 120.8(5)
C3 C4 C5 117.0(4)
C4 C5 H5A 109.5
C4 C5 H5B 109.5
H5A C5 H5B 109.5
C4 C5 H5C 109.5
H5A C5 H5C 109.5
H5B C5 H5C 109.5
C16 C11 C12 123.0(6)
C16 C11 N1 119.4(6)
C12 C11 N1 117.5(6)
C13 C12 C11 116.4(8)
C13 C12 C121 120.3(8)
C11 C12 C121 123.3(6)
C14 C13 C12 123.0(9)
C14 C13 H13A 118.5
C12 C13 H13A 118.5
C13 C14 C15 119.9(7)
C13 C14 H14A 120.0
C15 C14 H14A 120.0
C14 C15 C16 120.7(8)
C14 C15 H15A 119.6
C16 C15 H15A 119.6
C11 C16 C15 116.9(8)
C11 C16 C161 124.4(5)
C15 C16 C161 118.7(7)
C26 C21 C22 121.7(5)
C26 C21 N2 121.0(5)
C22 C21 N2 117.3(5)
C23 C22 C21 117.1(5)
C23 C22 C221 120.9(5)
C21 C22 C221 122.0(5)
C24 C23 C22 121.7(6)
C24 C23 H23A 119.1
C22 C23 H23A 119.1
C25 C24 C23 120.0(6)
C25 C24 H24A 120.0
C23 C24 H24A 120.0
C24 C25 C26 121.5(6)
C24 C25 H25A 119.3
C26 C25 H25A 119.3
C21 C26 C25 117.9(5)
C21 C26 C261 124.0(5)
C25 C26 C261 118.1(5)
C12 C121 C123 111.7(6)
C12 C121 C122 112.7(8)
C123 C121 C122 108.4(8)
C12 C121 H12A 107.9
C123 C121 H12A 107.9
C122 C121 H12A 107.9
C121 C122 H12B 109.5
C121 C122 H12C 109.5
H12B C122 H12C 109.5
C121 C122 H12D 109.5
H12B C122 H12D 109.5
H12C C122 H12D 109.5
C121 C123 H12E 109.5
C121 C123 H12F 109.5
H12E C123 H12F 109.5
C121 C123 H12G 109.5
H12E C123 H12G 109.5
H12F C123 H12G 109.5
C16 C161 C163 112.4(6)
C16 C161 C162 111.9(7)
C163 C161 C162 110.8(6)
C16 C161 H16A 107.2
C163 C161 H16A 107.2
C162 C161 H16A 107.2
C161 C162 H16B 109.5
C161 C162 H16C 109.5
H16B C162 H16C 109.5
C161 C162 H16D 109.5
H16B C162 H16D 109.5
H16C C162 H16D 109.5
C161 C163 H16E 109.5
C161 C163 H16F 109.5
H16E C163 H16F 109.5
C161 C163 H16G 109.5
H16E C163 H16G 109.5
H16F C163 H16G 109.5
C22 C221 C222 110.4(5)
C22 C221 C223 112.4(5)
C222 C221 C223 109.1(6)
C22 C221 H22A 108.3
C222 C221 H22A 108.3
C223 C221 H22A 108.3
C221 C222 H22B 109.5
C221 C222 H22C 109.5
H22B C222 H22C 109.5
C221 C222 H22D 109.5
H22B C222 H22D 109.5
H22C C222 H22D 109.5
C26 C261 C262 112.3(5)
C26 C261 C263 110.3(5)
C262 C261 C263 109.3(5)
C26 C261 H26A 108.3
C262 C261 H26A 108.3
C263 C261 H26A 108.3
C261 C262 H26B 109.5
C261 C262 H26C 109.5
H26B C262 H26C 109.5
C261 C262 H26D 109.5
H26B C262 H26D 109.5
H26C C262 H26D 109.5
C261 C263 H26E 109.5
C261 C263 H26F 109.5
H26E C263 H26F 109.5
C261 C263 H26G 109.5
H26E C263 H26G 109.5
H26F C263 H26G 109.5
C221 C223 H22E 109.5
C221 C223 H22F 109.5
H22E C223 H22F 109.5
C221 C223 H22G 109.5
H22E C223 H22G 109.5
H22F C223 H22G 109.5

loop_
_geom_bond_atom_site_label_1
_geom_bond_atom_site_label_2
_geom_bond_distance
Al1 N2 1.871(4)
Al1 N1 1.878(4)
Al1 S1 2.17(3)
Al1 S4A 2.219(6)
Al1 S1A 2.288(8)
Al1 S4 2.308(12)
S1 S2 2.12(3)
S2 S3 2.130(14)
S3 S4 1.952(16)
S1A S2A 2.070(8)
S2A S3A 2.044(4)
S3A S4A 1.988(6)
N1 C2 1.344(6)
N1 C11 1.460(7)
N2 C4 1.342(6)
N2 C21 1.462(7)
C1 C2 1.507(8)
C1 H1A 0.9800
C1 H1B 0.9800
C1 H1C 0.9800
C2 C3 1.370(8)
C3 C4 1.403(8)
C3 H3A 0.9500
C4 C5 1.502(7)
C5 H5A 0.9800
C5 H5B 0.9800
C5 H5C 0.9800
C11 C16 1.394(9)
C11 C12 1.418(10)
C12 C13 1.390(9)
C12 C121 1.501(11)
C13 C14 1.349(12)
C13 H13A 0.9500
C14 C15 1.403(13)
C14 H14A 0.9500
C15 C16 1.413(9)
C15 H15A 0.9500
C16 C161 1.510(10)
C21 C26 1.389(8)
C21 C22 1.409(8)
C22 C23 1.389(8)
C22 C221 1.523(8)
C23 C24 1.376(9)
C23 H23A 0.9500
C24 C25 1.355(9)
C24 H24A 0.9500
C25 C26 1.396(8)
C25 H25A 0.9500
C26 C261 1.528(8)
C121 C123 1.529(11)
C121 C122 1.540(10)
C121 H12A 1.0000
C122 H12B 0.9800
C122 H12C 0.9800
C122 H12D 0.9800
C123 H12E 0.9800
C123 H12F 0.9800
C123 H12G 0.9800
C161 C163 1.519(10)
C161 C162 1.534(9)
C161 H16A 1.0000
C162 H16B 0.9800
C162 H16C 0.9800
C162 H16D 0.9800
C163 H16E 0.9800
C163 H16F 0.9800
C163 H16G 0.9800
C221 C222 1.527(8)
C221 C223 1.531(8)
C221 H22A 1.0000
C222 H22B 0.9800
C222 H22C 0.9800
C222 H22D 0.9800
C261 C262 1.532(8)
C261 C263 1.532(8)
C261 H26A 1.0000
C262 H26B 0.9800
C262 H26C 0.9800
C262 H26D 0.9800
C263 H26E 0.9800
C263 H26F 0.9800
C263 H26G 0.9800
C223 H22E 0.9800
C223 H22F 0.9800
C223 H22G 0.9800
